data_1514946
loop_
_publ_author_name
'Maciver, Eleanor E.'
'Knipe, Peter C.'
'Cridland, Andrew P.'
'Thompson, Amber L.'
'Smith, Martin D.'

_publ_section_title
;
 Catalytic enantioselective electrocyclic cascades
;
_journal_issue 2
_journal_name_full 'Chemical Science'
_journal_page_first 537
_journal_paper_doi 10.1039/c1sc00697e
_journal_volume 3
_journal_year 2012
_chemical_absolute_configuration ad
_chemical_formula_moiety 'C27 H27 F3 N2 O4'
_chemical_formula_sum 'C27 H27 F3 N2 O4'
_chemical_formula_weight 500.52
_chemical_melting_point ?
_space_group_IT_number 4
_symmetry_cell_setting monoclinic
_symmetry_space_group_name_Hall 'P 2yb'
_symmetry_space_group_name_H-M 'P 1 21 1'
_atom_sites_solution_hydrogens geom
_atom_sites_solution_primary direct
_audit_creation_date 11-02-14
_audit_creation_method CRYSTALS_ver_14.18
_cell_angle_alpha 90
_cell_angle_beta 107.2971(15)
_cell_angle_gamma 90
_cell_formula_units_Z 2
_cell_length_a 10.8509(1)
_cell_length_b 9.3445(1)
_cell_length_c 12.7734(2)
_cell_measurement_reflns_used 16453
_cell_measurement_temperature 150
_cell_measurement_theta_max 76
_cell_measurement_theta_min 4
_cell_volume 1236.60(3)
_computing_cell_refinement 'CrysAlis, (Oxford Diffraction, 2002)'
_computing_data_collection 'SuperNova, (Oxford Diffraction, 2010)'
_computing_data_reduction 'CrysAlis, (Oxford Diffraction, 2002)'
_computing_molecular_graphics 'CAMERON (Watkin et al., 1996)'
_computing_publication_material 'CRYSTALS (Betteridge et al., 2003)'
_computing_structure_refinement 'CRYSTALS (Betteridge et al., 2003)'
_computing_structure_solution 'SIR92 (Altomare et al., 1994)'
_diffrn_ambient_temperature 150
_diffrn_measured_fraction_theta_full 0.995
_diffrn_measured_fraction_theta_max 0.995
_diffrn_measurement_device Area
_diffrn_measurement_device_type 'Oxford Diffraction SuperNova'
_diffrn_measurement_method \w
_diffrn_radiation_monochromator graphite
_diffrn_radiation_type 'Cu K\a'
_diffrn_radiation_wavelength 1.54180
_diffrn_reflns_av_R_equivalents 0.031
_diffrn_reflns_limit_h_max 13
_diffrn_reflns_limit_h_min -13
_diffrn_reflns_limit_k_max 11
_diffrn_reflns_limit_k_min -11
_diffrn_reflns_limit_l_max 16
_diffrn_reflns_limit_l_min -15
_diffrn_reflns_number 29332
_diffrn_reflns_theta_full 75.913
_diffrn_reflns_theta_max 75.913
_diffrn_reflns_theta_min 3.624
_diffrn_standards_number 0
_exptl_absorpt_coefficient_mu 0.890
_exptl_absorpt_correction_T_max 0.97
_exptl_absorpt_correction_T_min 0.71
_exptl_absorpt_correction_type multi-scan
_exptl_absorpt_process_details
;
CrysAlisPro, Agilent Technologies (Oxford Diffraction, 2002),
Empirical absorption correction using spherical harmonics,
implemented in SCALE3 ABSPACK scaling algorithm.
;
_exptl_crystal_colour clear_pale_colourless
_exptl_crystal_density_diffrn 1.344
_exptl_crystal_density_meas ?
_exptl_crystal_density_method 'not measured'
_exptl_crystal_description needle
_exptl_crystal_F_000 524
_exptl_crystal_size_max 0.320
_exptl_crystal_size_mid 0.070
_exptl_crystal_size_min 0.030
_refine_diff_density_max 0.29
_refine_diff_density_min -0.21
_refine_ls_abs_structure_details 'Flack (1983), 2378 Friedel-pairs'
_refine_ls_abs_structure_Flack 0.01(10)
_refine_ls_extinction_method None
_refine_ls_goodness_of_fit_ref 0.9957
_refine_ls_hydrogen_treatment none
_refine_ls_matrix_type full
_refine_ls_number_parameters 326
_refine_ls_number_reflns 5106
_refine_ls_number_restraints 1
_refine_ls_R_factor_all 0.0369
_refine_ls_R_factor_gt 0.0360
_refine_ls_shift/su_max 0.0004044
_refine_ls_shift/su_mean 0.0000429
_refine_ls_structure_factor_coef Fsqd
_refine_ls_weighting_details
;
Method= Modified Sheldrick
w=1/[\s^2^(F^2^) + ( 0.06P)^2^ + 0.26P]
,where P=(max(Fo^2^,0) + 2Fc^2^)/3
;
_refine_ls_weighting_scheme calc
_refine_ls_wR_factor_all 0.0957
_refine_ls_wR_factor_gt 0.0946
_refine_ls_wR_factor_ref 0.0957
_reflns_limit_h_max 13
_reflns_limit_h_min -13
_reflns_limit_k_max 11
_reflns_limit_k_min -11
_reflns_limit_l_max 16
_reflns_limit_l_min 0
_reflns_number_gt 4985
_reflns_number_total 5108
_reflns_threshold_expression I>2.0\s(I)
_oxford_diffrn_Wilson_B_factor 2.74
_oxford_diffrn_Wilson_scale 0.02
_oxford_refine_ls_r_factor_ref 0.0369
_oxford_refine_ls_scale 6.77(14)
_oxford_reflns_number_all 5106
_oxford_reflns_threshold_expression_ref I>-3.0\s(I)
_oxford_structure_analysis_title 6308
_cod_data_source_file c1sc00697e.txt
_cod_data_source_block 18
_cod_depositor_comments
;
The following automatic conversions were performed:

'_chemical_melting_point' value 'not measured' was changed to '?' -
the value is undefined or not given.

'_symmetry_cell_setting' value
'Monoclinic' changed to 'monoclinic' according to
/usr/data/users/saulius/automatic-downloads/retrospective/RSC/lib/dictionaries/cif_core.dic
dictionary named 'cif_core.dic' version 2.4.2 from
2011-04-26.

'_atom_sites_solution_primary' value 'Direct' changed to
'direct' according to
/usr/data/users/saulius/automatic-downloads/retrospective/RSC/lib/dictionaries/cif_core.dic
dictionary named 'cif_core.dic' version 2.4.2 from 2011-04-26.

Automatic conversion script
Id: cif_fix_values 2281 2013-09-26 08:29:07Z andrius 

The following automatic conversions were performed:

'_exptl_crystal_density_meas' value 'not measured' was changed to '?'
- the value is perceived as not measured.

Automatic conversion script
Id: cif_fix_values 3008 2015-01-20 13:52:24Z robertas 
;
_cod_original_sg_symbol_H-M 'P 1 21 1 '
_cod_database_code 1514946

loop_
_symmetry_equiv_pos_as_xyz
x,y,z
-x,y+1/2,-z

loop_
_atom_site_label
_atom_site_type_symbol
_atom_site_fract_x
_atom_site_fract_y
_atom_site_fract_z
_atom_site_U_iso_or_equiv
_atom_site_occupancy
_atom_site_adp_type
_atom_site_refinement_flags_posn
F1 F 0.58193(9) 0.32806(13) 0.16347(8) 0.0406 1.0000 Uani .
C2 C 0.70623(15) 0.29141(18) 0.20507(13) 0.0316 1.0000 Uani .
F3 F 0.77029(11) 0.35986(16) 0.14581(8) 0.0516 1.0000 Uani .
F4 F 0.71138(12) 0.15088(13) 0.18258(9) 0.0487 1.0000 Uani .
C5 C 0.75907(14) 0.31933(16) 0.32549(12) 0.0259 1.0000 Uani .
C6 C 0.89325(14) 0.32400(17) 0.37204(12) 0.0265 1.0000 Uani .
C7 C 0.94041(13) 0.33983(16) 0.48540(12) 0.0244 1.0000 Uani .
N8 N 1.06550(12) 0.34209(19) 0.55118(11) 0.0347 1.0000 Uani .
C9 C 1.18199(13) 0.33559(17) 0.51891(12) 0.0267 1.0000 Uani .
C10 C 1.25101(14) 0.48193(17) 0.53823(14) 0.0289 1.0000 Uani .
C11 C 1.34770(16) 0.49552(18) 0.47975(16) 0.0358 1.0000 Uani .
N12 N 1.42174(18) 0.5065(2) 0.43297(18) 0.0551 1.0000 Uani .
C13 C 1.26482(16) 0.21641(17) 0.58614(14) 0.0314 1.0000 Uani .
C14 C 1.27866(14) 0.23181(16) 0.70671(13) 0.0275 1.0000 Uani .
C15 C 1.18741(13) 0.30600(16) 0.74418(13) 0.0263 1.0000 Uani .
C16 C 1.07443(13) 0.38137(17) 0.66337(12) 0.0257 1.0000 Uani .
C17 C 0.93478(13) 0.35232(16) 0.67117(11) 0.0236 1.0000 Uani .
C18 C 0.85536(13) 0.35012(15) 0.54957(11) 0.0223 1.0000 Uani .
C19 C 0.72381(13) 0.34719(16) 0.50200(12) 0.0251 1.0000 Uani .
C20 C 0.67451(13) 0.33292(17) 0.38798(12) 0.0270 1.0000 Uani .
C21 C 0.89192(14) 0.47159(17) 0.73477(13) 0.0268 1.0000 Uani .
O22 O 0.76858(10) 0.45682(13) 0.72904(9) 0.0318 1.0000 Uani .
C23 C 0.71174(16) 0.56187(19) 0.78665(14) 0.0324 1.0000 Uani .
C24 C 0.5956(2) 0.4900(3) 0.8032(2) 0.0565 1.0000 Uani .
C25 C 0.6812(2) 0.6971(3) 0.7201(2) 0.0601 1.0000 Uani .
O26 O 0.96067(12) 0.56630(15) 0.78230(12) 0.0447 1.0000 Uani .
C27 C 0.92562(13) 0.20298(17) 0.71855(12) 0.0260 1.0000 Uani .
O28 O 0.93949(14) 0.09567(14) 0.67195(10) 0.0392 1.0000 Uani .
O29 O 0.90067(13) 0.20814(14) 0.81404(10) 0.0376 1.0000 Uani .
C30 C 0.8729(2) 0.0715(2) 0.86005(17) 0.0509 1.0000 Uani .
C31 C 0.7718(3) 0.1040(4) 0.9137(3) 0.0933 1.0000 Uani .
C32 C 0.9932(3) 0.0152(4) 0.9359(3) 0.0933 1.0000 Uani .
C33 C 1.20586(15) 0.3200(2) 0.85655(13) 0.0343 1.0000 Uani .
C34 C 1.31198(17) 0.2578(2) 0.93189(15) 0.0391 1.0000 Uani .
C35 C 1.40183(17) 0.1833(2) 0.89535(16) 0.0390 1.0000 Uani .
C36 C 1.38509(16) 0.17133(18) 0.78404(16) 0.0349 1.0000 Uani .
H61 H 0.9496 0.3138 0.3277 0.0321 1.0000 Uiso R
H91 H 1.1585 0.3124 0.4394 0.0322 1.0000 Uiso R
H102 H 1.2927 0.4960 0.6147 0.0346 1.0000 Uiso R
H101 H 1.1897 0.5560 0.5105 0.0369 1.0000 Uiso R
H132 H 1.3493 0.2189 0.5759 0.0375 1.0000 Uiso R
H131 H 1.2206 0.1264 0.5597 0.0385 1.0000 Uiso R
H161 H 1.0886 0.4842 0.6735 0.0305 1.0000 Uiso R
H191 H 0.6654 0.3566 0.5460 0.0317 1.0000 Uiso R
H201 H 0.5838 0.3321 0.3536 0.0307 1.0000 Uiso R
H231 H 0.7765 0.5854 0.8578 0.0377 1.0000 Uiso R
H243 H 0.5496 0.5557 0.8386 0.0838 1.0000 Uiso R
H242 H 0.6207 0.4065 0.8468 0.0844 1.0000 Uiso R
H241 H 0.5383 0.4635 0.7315 0.0853 1.0000 Uiso R
H251 H 0.6379 0.7623 0.7565 0.0887 1.0000 Uiso R
H253 H 0.7617 0.7400 0.7146 0.0902 1.0000 Uiso R
H252 H 0.6261 0.6776 0.6467 0.0890 1.0000 Uiso R
H301 H 0.8361 0.0040 0.7993 0.0629 1.0000 Uiso R
H313 H 0.7476 0.0153 0.9401 0.1382 1.0000 Uiso R
H312 H 0.8120 0.1693 0.9745 0.1392 1.0000 Uiso R
H311 H 0.6973 0.1500 0.8613 0.1390 1.0000 Uiso R
H323 H 0.9806 -0.0796 0.9647 0.1384 1.0000 Uiso R
H322 H 1.0212 0.0836 0.9958 0.1377 1.0000 Uiso R
H321 H 1.0579 0.0082 0.8986 0.1391 1.0000 Uiso R
H331 H 1.1452 0.3708 0.8824 0.0394 1.0000 Uiso R
H341 H 1.3209 0.2643 1.0082 0.0476 1.0000 Uiso R
H351 H 1.4732 0.1387 0.9464 0.0469 1.0000 Uiso R
H361 H 1.4476 0.1230 0.7587 0.0420 1.0000 Uiso R

loop_
_atom_site_aniso_label
_atom_site_aniso_U_11
_atom_site_aniso_U_22
_atom_site_aniso_U_33
_atom_site_aniso_U_23
_atom_site_aniso_U_13
_atom_site_aniso_U_12
F1 0.0326(5) 0.0479(6) 0.0337(5) -0.0023(4) -0.0018(4) 0.0029(4)
C2 0.0305(7) 0.0306(8) 0.0321(8) 0.0015(6) 0.0067(6) -0.0012(6)
F3 0.0479(6) 0.0762(9) 0.0306(5) 0.0066(5) 0.0114(4) -0.0164(6)
F4 0.0617(7) 0.0363(6) 0.0396(6) -0.0122(4) 0.0019(5) 0.0079(5)
C5 0.0274(7) 0.0205(7) 0.0283(7) 0.0017(5) 0.0059(5) -0.0010(5)
C6 0.0260(7) 0.0260(7) 0.0289(7) -0.0003(6) 0.0105(5) -0.0031(6)
C7 0.0220(6) 0.0230(7) 0.0289(7) -0.0001(6) 0.0084(5) -0.0025(5)
N8 0.0189(5) 0.0585(9) 0.0275(6) -0.0069(6) 0.0081(5) -0.0034(6)
C9 0.0217(6) 0.0310(7) 0.0302(7) -0.0042(6) 0.0117(5) -0.0016(6)
C10 0.0296(7) 0.0228(7) 0.0377(8) 0.0024(6) 0.0151(6) 0.0037(6)
C11 0.0323(8) 0.0273(8) 0.0517(10) -0.0022(7) 0.0186(7) -0.0013(6)
N12 0.0491(9) 0.0463(10) 0.0846(14) -0.0050(9) 0.0423(10) -0.0070(8)
C13 0.0349(8) 0.0207(6) 0.0424(9) -0.0042(6) 0.0174(6) 0.0006(6)
C14 0.0271(7) 0.0183(6) 0.0380(8) -0.0008(6) 0.0112(6) -0.0007(5)
C15 0.0216(6) 0.0239(7) 0.0325(7) -0.0025(6) 0.0066(5) -0.0026(5)
C16 0.0217(6) 0.0284(7) 0.0275(7) -0.0038(6) 0.0081(5) -0.0014(5)
C17 0.0216(6) 0.0232(7) 0.0268(6) -0.0018(5) 0.0084(5) 0.0002(5)
C18 0.0228(6) 0.0184(6) 0.0261(6) -0.0002(5) 0.0081(5) -0.0009(5)
C19 0.0238(6) 0.0195(6) 0.0332(7) -0.0001(6) 0.0103(5) -0.0002(5)
C20 0.0225(6) 0.0239(7) 0.0331(7) -0.0007(6) 0.0057(5) 0.0000(5)
C21 0.0254(7) 0.0270(7) 0.0295(7) -0.0015(6) 0.0107(5) 0.0007(6)
O22 0.0246(5) 0.0342(6) 0.0387(6) -0.0111(5) 0.0125(4) -0.0008(4)
C23 0.0291(7) 0.0360(8) 0.0350(8) -0.0078(7) 0.0139(6) 0.0034(6)
C24 0.0438(10) 0.0542(12) 0.0860(16) -0.0133(12) 0.0413(11) -0.0027(10)
C25 0.0665(14) 0.0509(13) 0.0751(15) 0.0142(11) 0.0398(12) 0.0287(11)
O26 0.0354(6) 0.0411(7) 0.0638(9) -0.0249(7) 0.0240(6) -0.0115(5)
C27 0.0236(6) 0.0269(7) 0.0263(7) 0.0008(6) 0.0056(5) 0.0010(6)
O28 0.0576(8) 0.0250(6) 0.0370(6) -0.0004(5) 0.0169(6) 0.0064(5)
O29 0.0540(7) 0.0315(6) 0.0302(6) 0.0017(5) 0.0170(5) -0.0022(5)
C30 0.0761(14) 0.0393(10) 0.0397(10) 0.0119(8) 0.0210(9) -0.0027(10)
C31 0.0696(17) 0.097(2) 0.129(3) 0.074(2) 0.0537(19) 0.0223(16)
C32 0.0771(18) 0.111(3) 0.109(2) 0.075(2) 0.0547(18) 0.0471(18)
C33 0.0282(7) 0.0385(9) 0.0336(8) -0.0069(7) 0.0055(6) 0.0012(6)
C34 0.0341(8) 0.0444(10) 0.0335(8) -0.0023(7) 0.0019(7) 0.0012(7)
C35 0.0303(7) 0.0370(9) 0.0441(9) 0.0035(7) 0.0022(7) 0.0050(7)
C36 0.0285(7) 0.0264(7) 0.0503(10) 0.0029(7) 0.0125(7) 0.0033(6)

loop_
_atom_type_symbol
_atom_type_scat_dispersion_real
_atom_type_scat_dispersion_imag
_atom_type_scat_Cromer_Mann_a1
_atom_type_scat_Cromer_Mann_b1
_atom_type_scat_Cromer_Mann_a2
_atom_type_scat_Cromer_Mann_b2
_atom_type_scat_Cromer_Mann_a3
_atom_type_scat_Cromer_Mann_b3
_atom_type_scat_Cromer_Mann_a4
_atom_type_scat_Cromer_Mann_b4
_atom_type_scat_Cromer_Mann_c
_atom_type_scat_source
C 0.0181 0.0091 2.3100 20.8439 1.0200 10.2075 1.5886 0.5687 0.8650 51.6512 0.2156 'International Tables Vol C 4.2.6.8 and 6.1.1.4'
H 0.0000 0.0000 0.4930 10.5109 0.3229 26.1257 0.1402 3.1424 0.0408 57.7998 0.0030 'International Tables Vol C 4.2.6.8 and 6.1.1.4'
F 0.0727 0.0534 3.5392 10.2825 2.6412 4.2944 1.5170 0.2615 1.0243 26.1476 0.2776 'International Tables Vol C 4.2.6.8 and 6.1.1.4'
N 0.0311 0.0180 12.2126 0.0057 3.1322 9.8933 2.0125 28.9975 1.1663 0.5826 -11.5290 'International Tables Vol C 4.2.6.8 and 6.1.1.4'
O 0.0492 0.0322 3.0485 13.2771 2.2868 5.7011 1.5463 0.3239 0.8670 32.9089 0.2508 'International Tables Vol C 4.2.6.8 and 6.1.1.4'

loop_
_geom_angle_atom_site_label_1
_geom_angle_atom_site_label_2
_geom_angle_atom_site_label_3
_geom_angle
_geom_angle_publ_flag
F1 C2 F3 106.59(13) yes
F1 C2 F4 105.38(13) yes
F3 C2 F4 106.53(15) yes
F1 C2 C5 113.35(13) yes
F3 C2 C5 113.26(13) yes
F4 C2 C5 111.18(13) yes
C2 C5 C6 118.31(13) yes
C2 C5 C20 119.33(13) yes
C6 C5 C20 122.28(13) yes
C5 C6 C7 117.33(13) yes
C5 C6 H61 120.9 no
C7 C6 H61 121.8 no
C6 C7 N8 129.14(13) yes
C6 C7 C18 120.71(12) yes
N8 C7 C18 110.10(12) yes
C7 N8 C9 128.14(13) yes
C7 N8 C16 111.87(12) yes
C9 N8 C16 119.00(12) yes
N8 C9 C10 109.98(12) yes
N8 C9 C13 106.83(13) yes
C10 C9 C13 112.34(12) yes
N8 C9 H91 108.7 no
C10 C9 H91 108.8 no
C13 C9 H91 110.2 no
C9 C10 C11 112.51(13) yes
C9 C10 H102 110.2 no
C11 C10 H102 108.4 no
C9 C10 H101 109.4 no
C11 C10 H101 106.0 no
H102 C10 H101 110.3 no
C10 C11 N12 179.1(2) yes
C9 C13 C14 111.59(12) yes
C9 C13 H132 109.3 no
C14 C13 H132 109.0 no
C9 C13 H131 106.7 no
C14 C13 H131 108.9 no
H132 C13 H131 111.3 no
C13 C14 C15 121.91(14) yes
C13 C14 C36 119.57(14) yes
C15 C14 C36 118.52(15) yes
C14 C15 C16 120.35(13) yes
C14 C15 C33 119.80(14) yes
C16 C15 C33 119.66(13) yes
C15 C16 N8 110.86(12) yes
C15 C16 C17 118.36(12) yes
N8 C16 C17 103.64(11) yes
C15 C16 H161 107.6 no
N8 C16 H161 109.9 no
C17 C16 H161 106.2 no
C16 C17 C18 101.53(11) yes
C16 C17 C21 111.02(11) yes
C18 C17 C21 112.25(12) yes
C16 C17 C27 111.01(11) yes
C18 C17 C27 107.68(11) yes
C21 C17 C27 112.77(12) yes
C17 C18 C7 108.77(11) yes
C17 C18 C19 130.06(12) yes
C7 C18 C19 121.01(13) yes
C18 C19 C20 119.12(13) yes
C18 C19 H191 120.9 no
C20 C19 H191 119.9 no
C19 C20 C5 119.52(13) yes
C19 C20 H201 120.2 no
C5 C20 H201 120.3 no
C17 C21 O22 110.85(12) yes
C17 C21 O26 124.37(13) yes
O22 C21 O26 124.78(14) yes
C21 O22 C23 118.06(12) yes
O22 C23 C24 105.51(14) yes
O22 C23 C25 109.47(14) yes
C24 C23 C25 113.78(18) yes
O22 C23 H231 108.5 no
C24 C23 H231 111.5 no
C25 C23 H231 107.9 no
C23 C24 H243 110.4 no
C23 C24 H242 110.1 no
H243 C24 H242 109.9 no
C23 C24 H241 108.1 no
H243 C24 H241 108.8 no
H242 C24 H241 109.5 no
C23 C25 H251 108.3 no
C23 C25 H253 109.4 no
H251 C25 H253 110.2 no
C23 C25 H252 111.0 no
H251 C25 H252 109.6 no
H253 C25 H252 108.3 no
C17 C27 O28 122.15(13) yes
C17 C27 O29 112.58(13) yes
O28 C27 O29 125.26(15) yes
C27 O29 C30 117.19(14) yes
O29 C30 C31 105.81(19) yes
O29 C30 C32 109.0(2) yes
C31 C30 C32 113.6(2) yes
O29 C30 H301 108.8 no
C31 C30 H301 108.1 no
C32 C30 H301 111.2 no
C30 C31 H313 107.5 no
C30 C31 H312 106.1 no
H313 C31 H312 111.2 no
C30 C31 H311 110.3 no
H313 C31 H311 111.1 no
H312 C31 H311 110.4 no
C30 C32 H323 111.9 no
C30 C32 H322 106.9 no
H323 C32 H322 110.1 no
C30 C32 H321 109.4 no
H323 C32 H321 109.2 no
H322 C32 H321 109.3 no
C15 C33 C34 120.59(16) yes
C15 C33 H331 120.3 no
C34 C33 H331 119.1 no
C33 C34 C35 119.85(17) yes
C33 C34 H341 119.5 no
C35 C34 H341 120.6 no
C34 C35 C36 119.72(15) yes
C34 C35 H351 120.1 no
C36 C35 H351 120.2 no
C14 C36 C35 121.50(15) yes
C14 C36 H361 118.4 no
C35 C36 H361 120.1 no

loop_
_geom_bond_atom_site_label_1
_geom_bond_atom_site_label_2
_geom_bond_distance
_geom_bond_publ_flag
F1 C2 1.3389(19) yes
C2 F3 1.333(2) yes
C2 F4 1.3490(19) yes
C2 C5 1.496(2) yes
C5 C6 1.400(2) yes
C5 C20 1.389(2) yes
C6 C7 1.393(2) yes
C6 H61 0.954 no
C7 N8 1.3677(18) yes
C7 C18 1.4082(19) yes
N8 C9 1.4427(17) yes
N8 C16 1.4544(19) yes
C9 C10 1.543(2) yes
C9 C13 1.525(2) yes
C9 H91 0.994 no
C10 C11 1.463(2) yes
C10 H102 0.955 no
C10 H101 0.952 no
C11 N12 1.139(2) yes
C13 C14 1.509(2) yes
C13 H132 0.964 no
C13 H131 0.977 no
C14 C15 1.404(2) yes
C14 C36 1.397(2) yes
C15 C16 1.520(2) yes
C15 C33 1.395(2) yes
C16 C17 1.5716(18) yes
C16 H161 0.976 no
C17 C18 1.5361(19) yes
C17 C21 1.531(2) yes
C17 C27 1.536(2) yes
C18 C19 1.3754(19) yes
C19 C20 1.401(2) yes
C19 H191 0.969 no
C20 H201 0.951 no
C21 O22 1.3257(18) yes
C21 O26 1.200(2) yes
O22 C23 1.4681(18) yes
C23 C24 1.497(2) yes
C23 C25 1.504(3) yes
C23 H231 0.994 no
C24 H243 0.982 no
C24 H242 0.950 no
C24 H241 0.973 no
C25 H251 0.969 no
C25 H253 0.983 no
C25 H252 0.967 no
C27 O28 1.198(2) yes
C27 O29 1.3266(19) yes
O29 C30 1.474(2) yes
C30 C31 1.488(4) yes
C30 C32 1.472(4) yes
C30 H301 0.987 no
C31 H313 0.961 no
C31 H312 0.982 no
C31 H311 0.981 no
C32 H323 0.984 no
C32 H322 0.974 no
C32 H321 0.961 no
C33 C34 1.390(2) yes
C33 H331 0.947 no
C34 C35 1.387(3) yes
C34 H341 0.952 no
C35 C36 1.383(3) yes
C35 H351 0.948 no
C36 H361 0.948 no

loop_
_geom_hbond_atom_site_label_D
_geom_hbond_atom_site_label_H
_geom_hbond_atom_site_label_A
_geom_hbond_site_symmetry_A
_geom_hbond_angle_DHA
_geom_hbond_distance_DH
_geom_hbond_distance_HA
_geom_hbond_distance_DA
_geom_hbond_publ_flag
C10 H101 O28 2_756 128.64 0.952 2.365 3.051(3) yes
